data_4060251
_journal_name_full Organometallics
_journal_paper_doi 10.1021/om0342309
_journal_year 2004
_chemical_formula_moiety 'C40 H39 Cl2 O3 P3 Pd'
_chemical_formula_sum 'C40 H39 Cl2 O3 P3 Pd'
_chemical_formula_weight 837.92
_space_group_IT_number 1
_symmetry_cell_setting triclinic
_symmetry_space_group_name_Hall 'P 1'
_symmetry_space_group_name_H-M 'P 1'
_atom_sites_solution_hydrogens geom
_atom_sites_solution_primary direct
_atom_sites_solution_secondary difmap
_cell_angle_alpha 93.0130(10)
_cell_angle_beta 104.8470(10)
_cell_angle_gamma 96.9180(10)
_cell_formula_units_Z 2
_cell_length_a 9.4090(8)
_cell_length_b 11.6613(10)
_cell_length_c 17.6423(15)
_cell_measurement_reflns_used 999
_cell_measurement_temperature 100(2)
_cell_measurement_theta_max 25
_cell_measurement_theta_min 2
_cell_volume 1850.4(3)
_diffrn_ambient_temperature 100(2)
_diffrn_detector_area_resol_mean n/a
_diffrn_measurement_device_type 'Bruker CCD-1000 area detector'
_diffrn_measurement_method '0.25 degree omega scans'
_diffrn_radiation_monochromator graphite
_diffrn_radiation_source 'fine-focus sealed tube'
_diffrn_radiation_type MoK\a
_diffrn_radiation_wavelength 0.71073
_diffrn_reflns_av_R_equivalents 0.0353
_diffrn_reflns_av_sigmaI/netI 0.0413
_diffrn_reflns_limit_h_max 11
_diffrn_reflns_limit_h_min -11
_diffrn_reflns_limit_k_max 14
_diffrn_reflns_limit_k_min -14
_diffrn_reflns_limit_l_max 22
_diffrn_reflns_limit_l_min -22
_diffrn_reflns_number 42244
_diffrn_reflns_theta_max 26.50
_diffrn_reflns_theta_min 2.05
_diffrn_standards_decay_% <1
_diffrn_standards_interval_count n/a
_diffrn_standards_interval_time n/a
_diffrn_standards_number n/a
_exptl_absorpt_coefficient_mu 0.814
_exptl_absorpt_correction_T_max 0.8607
_exptl_absorpt_correction_T_min 0.7420
_exptl_absorpt_correction_type multi-scan
_exptl_absorpt_process_details
;
multi-scan with SADABS  (Bruker-AXS, 2003)
;
_exptl_crystal_colour colorless
_exptl_crystal_density_diffrn 1.504
_exptl_crystal_density_meas 0
_exptl_crystal_density_method none
_exptl_crystal_description block
_exptl_crystal_F_000 856
_exptl_crystal_size_max 0.39
_exptl_crystal_size_mid 0.30
_exptl_crystal_size_min 0.19
_refine_ls_abs_structure_details 'Flack H D (1983), Acta Cryst. A39, 876-881'
_refine_ls_abs_structure_Flack -0.019(10)
_refine_ls_extinction_coef ?
_refine_ls_extinction_method none
_refine_ls_goodness_of_fit_ref 1.030
_refine_ls_hydrogen_treatment constr
_refine_ls_matrix_type full
_refine_ls_number_parameters 885
_refine_ls_number_reflns 15070
_refine_ls_number_restraints 3
_refine_ls_restrained_S_all 1.030
_refine_ls_R_factor_all 0.0283
_refine_ls_R_factor_gt 0.0272
_refine_ls_shift/su_max 0.001
_refine_ls_shift/su_mean 0.000
_refine_ls_structure_factor_coef Fsqd
_refine_ls_weighting_details 'calc w=1/[\s^2^(Fo^2^)+(0.0380P)^2^+0.0000P] where P=(Fo^2^+2Fc^2^)/3'
_refine_ls_weighting_scheme calc
_refine_ls_wR_factor_gt 0.0653
_refine_ls_wR_factor_ref 0.0659
_reflns_number_gt 14640
_reflns_number_total 15070
_reflns_threshold_expression >2sigma(I)
_cod_depositor_comments
;
The following automatic conversions were performed:
'_symmetry_cell_setting' value 'Triclinic' changed to 'triclinic'
according to '/home/saulius/struct/CIF-dictionaries/cif_core.dic'
dictionary named 'cif_core.dic' version 2.4.1 from 2010-06-29.

Automatic conversion script
Id: cif_fix_enum 1527 2010-12-29 10:47:43Z saulius 
;
_cod_original_sg_symbol_H-M P1
_cod_database_code 4060251

loop_
_symmetry_equiv_pos_as_xyz
'x, y, z'

loop_
_atom_site_label
_atom_site_type_symbol
_atom_site_fract_x
_atom_site_fract_y
_atom_site_fract_z
_atom_site_U_iso_or_equiv
_atom_site_adp_type
_atom_site_occupancy
_atom_site_symmetry_multiplicity
_atom_site_calc_flag
_atom_site_refinement_flags
_atom_site_disorder_assembly
_atom_site_disorder_group
Pd1 Pd 0.381001(16) 0.156528(14) 0.498343(10) 0.01292(5) Uani 1 1 d . . .
Pd2 Pd 0.497002(16) 0.885383(14) 0.007398(10) 0.01278(5) Uani 1 1 d . . .
Cl1 Cl 0.08651(9) 0.36949(7) 0.24292(5) 0.03532(18) Uani 1 1 d . . .
Cl2 Cl 0.01807(16) 0.48554(9) 0.37662(7) 0.0679(3) Uani 1 1 d . . .
Cl3 Cl 0.77548(11) 0.31886(12) 0.75331(6) 0.0640(4) Uani 1 1 d . . .
Cl4 Cl 0.81912(11) 0.37137(9) 0.92116(7) 0.0528(3) Uani 1 1 d . . .
P1 P 0.43401(8) 0.02853(6) 0.41015(4) 0.01442(15) Uani 1 1 d . . .
P2 P 0.38105(8) 0.03248(6) 0.59767(4) 0.01409(15) Uani 1 1 d . . .
P3 P 0.34348(8) 0.29519(6) 0.58902(4) 0.01432(14) Uani 1 1 d . . .
P4 P 0.44420(8) 1.00747(6) -0.09023(4) 0.01534(15) Uani 1 1 d . . .
P5 P 0.40525(8) 0.98117(6) 0.10001(4) 0.01369(15) Uani 1 1 d . . .
P6 P 0.56564(8) 0.76102(6) 0.10405(4) 0.01375(14) Uani 1 1 d . . .
O1 O 0.5732(2) 0.05343(16) 0.38567(11) 0.0183(4) Uani 1 1 d . . .
O2 O 0.4237(2) -0.10083(16) 0.44369(11) 0.0181(4) Uani 1 1 d . . .
O3 O 0.3010(2) 0.00325(16) 0.32674(10) 0.0171(4) Uani 1 1 d . . .
O4 O 0.5681(2) 1.07277(17) -0.11469(11) 0.0208(4) Uani 1 1 d . . .
O5 O 0.3329(2) 0.94101(16) -0.17308(10) 0.0186(4) Uani 1 1 d . . .
O6 O 0.3394(2) 1.09882(16) -0.06668(11) 0.0193(4) Uani 1 1 d . . .
C1 C 0.3857(3) 0.2709(2) 0.40966(17) 0.0195(6) Uani 1 1 d . . .
H1A H 0.4890 0.2972 0.4103 0.029 Uiso 1 1 calc R . .
H1B H 0.3373 0.3380 0.4194 0.029 Uiso 1 1 calc R . .
H1C H 0.3330 0.2306 0.3582 0.029 Uiso 1 1 calc R . .
C2 C 0.4725(3) -0.1946(2) 0.41198(15) 0.0185(5) Uani 1 1 d . . .
C3 C 0.6230(3) -0.1961(3) 0.41941(16) 0.0204(6) Uani 1 1 d . . .
H3 H 0.6928 -0.1302 0.4433 0.024 Uiso 1 1 calc R . .
C4 C 0.6710(3) -0.2949(3) 0.39164(16) 0.0256(6) Uani 1 1 d . . .
H4 H 0.7735 -0.2960 0.3959 0.031 Uiso 1 1 calc R . .
C5 C 0.5687(4) -0.3914(3) 0.35784(18) 0.0290(7) Uani 1 1 d . . .
H5 H 0.6012 -0.4589 0.3393 0.035 Uiso 1 1 calc R . .
C6 C 0.4200(4) -0.3893(3) 0.35118(19) 0.0314(7) Uani 1 1 d . . .
H6 H 0.3507 -0.4559 0.3281 0.038 Uiso 1 1 calc R . .
C7 C 0.3697(3) -0.2915(3) 0.37769(17) 0.0247(6) Uani 1 1 d . . .
H7 H 0.2668 -0.2907 0.3725 0.030 Uiso 1 1 calc R . .
C8 C 0.1535(3) 0.0109(2) 0.32320(15) 0.0168(5) Uani 1 1 d . . .
C9 C 0.0876(3) -0.0339(3) 0.37897(16) 0.0204(6) Uani 1 1 d . . .
H9 H 0.1411 -0.0745 0.4197 0.024 Uiso 1 1 calc R . .
C10 C -0.0586(3) -0.0184(3) 0.37408(17) 0.0246(6) Uani 1 1 d . . .
H10 H -0.1038 -0.0472 0.4129 0.030 Uiso 1 1 calc R . .
C11 C -0.1395(3) 0.0374(3) 0.31462(18) 0.0253(6) Uani 1 1 d . . .
H11 H -0.2384 0.0489 0.3130 0.030 Uiso 1 1 calc R . .
C12 C -0.0740(3) 0.0769(3) 0.25673(18) 0.0251(6) Uani 1 1 d . . .
H12 H -0.1298 0.1132 0.2142 0.030 Uiso 1 1 calc R . .
C13 C 0.0731(3) 0.0634(2) 0.26070(17) 0.0213(6) Uani 1 1 d . . .
H13 H 0.1175 0.0900 0.2210 0.026 Uiso 1 1 calc R . .
C14 C 0.2630(3) -0.1074(2) 0.58025(15) 0.0166(5) Uani 1 1 d . . .
C15 C 0.3183(3) -0.2116(2) 0.57278(16) 0.0203(6) Uani 1 1 d . . .
H15 H 0.4220 -0.2115 0.5801 0.024 Uiso 1 1 calc R . .
C16 C 0.2233(3) -0.3153(3) 0.55475(17) 0.0245(6) Uani 1 1 d . . .
H16 H 0.2616 -0.3860 0.5485 0.029 Uiso 1 1 calc R . .
C17 C 0.0715(3) -0.3164(3) 0.54570(17) 0.0241(6) Uani 1 1 d . . .
H17 H 0.0068 -0.3878 0.5344 0.029 Uiso 1 1 calc R . .
C18 C 0.0155(3) -0.2133(3) 0.55322(17) 0.0253(6) Uani 1 1 d . . .
H18 H -0.0879 -0.2138 0.5472 0.030 Uiso 1 1 calc R . .
C19 C 0.1096(3) -0.1098(3) 0.56948(16) 0.0208(6) Uani 1 1 d . . .
H19 H 0.0701 -0.0391 0.5735 0.025 Uiso 1 1 calc R . .
C20 C 0.5678(3) 0.0071(2) 0.64623(15) 0.0165(5) Uani 1 1 d . . .
C21 C 0.6825(3) 0.0411(3) 0.61172(17) 0.0234(6) Uani 1 1 d . . .
H21 H 0.6611 0.0743 0.5627 0.028 Uiso 1 1 calc R . .
C22 C 0.8281(3) 0.0266(3) 0.64886(18) 0.0303(7) Uani 1 1 d . . .
H22 H 0.9058 0.0502 0.6253 0.036 Uiso 1 1 calc R . .
C23 C 0.8593(3) -0.0222(3) 0.71991(18) 0.0271(7) Uani 1 1 d . . .
H23 H 0.9582 -0.0336 0.7445 0.033 Uiso 1 1 calc R . .
C24 C 0.7476(3) -0.0545(3) 0.75528(17) 0.0255(6) Uani 1 1 d . . .
H24 H 0.7703 -0.0863 0.8047 0.031 Uiso 1 1 calc R . .
C25 C 0.6018(3) -0.0406(2) 0.71890(16) 0.0206(6) Uani 1 1 d . . .
H25 H 0.5252 -0.0635 0.7433 0.025 Uiso 1 1 calc R . .
C26 C 0.3174(3) 0.1072(2) 0.67547(16) 0.0179(5) Uani 1 1 d . . .
H26A H 0.2076 0.0984 0.6608 0.021 Uiso 1 1 calc R . .
H26B H 0.3511 0.0720 0.7257 0.021 Uiso 1 1 calc R . .
C27 C 0.3801(3) 0.2348(2) 0.68553(15) 0.0176(5) Uani 1 1 d . . .
H27A H 0.4884 0.2443 0.7100 0.021 Uiso 1 1 calc R . .
H27B H 0.3336 0.2772 0.7207 0.021 Uiso 1 1 calc R . .
C28 C 0.4541(3) 0.4387(2) 0.61312(16) 0.0167(5) Uani 1 1 d . . .
C29 C 0.4751(3) 0.5001(3) 0.68680(17) 0.0247(6) Uani 1 1 d . . .
H29 H 0.4260 0.4692 0.7236 0.030 Uiso 1 1 calc R . .
C30 C 0.5671(3) 0.6058(3) 0.70606(19) 0.0265(7) Uani 1 1 d . . .
H30 H 0.5794 0.6477 0.7555 0.032 Uiso 1 1 calc R . .
C31 C 0.6413(3) 0.6503(3) 0.65256(19) 0.0266(7) Uani 1 1 d . . .
H31 H 0.7061 0.7216 0.6660 0.032 Uiso 1 1 calc R . .
C32 C 0.6205(3) 0.5909(3) 0.58086(18) 0.0253(6) Uani 1 1 d . . .
H32 H 0.6700 0.6220 0.5443 0.030 Uiso 1 1 calc R . .
C33 C 0.5277(3) 0.4852(2) 0.56062(17) 0.0213(6) Uani 1 1 d . . .
H33 H 0.5147 0.4449 0.5106 0.026 Uiso 1 1 calc R . .
C34 C 0.1470(3) 0.3115(2) 0.56804(15) 0.0146(5) Uani 1 1 d . . .
C35 C 0.0921(3) 0.3917(2) 0.61106(16) 0.0201(6) Uani 1 1 d . . .
H35 H 0.1590 0.4455 0.6501 0.024 Uiso 1 1 calc R . .
C36 C -0.0602(3) 0.3929(3) 0.59681(17) 0.0226(6) Uani 1 1 d . . .
H36 H -0.0967 0.4477 0.6260 0.027 Uiso 1 1 calc R . .
C37 C -0.1594(3) 0.3139(3) 0.53982(18) 0.0235(6) Uani 1 1 d . . .
H37 H -0.2632 0.3149 0.5305 0.028 Uiso 1 1 calc R . .
C38 C -0.1069(3) 0.2338(3) 0.49668(17) 0.0243(6) Uani 1 1 d . . .
H38 H -0.1743 0.1799 0.4579 0.029 Uiso 1 1 calc R . .
C39 C 0.0458(3) 0.2332(2) 0.51077(16) 0.0196(6) Uani 1 1 d . . .
H39 H 0.0818 0.1787 0.4810 0.023 Uiso 1 1 calc R . .
C40 C 0.5738(3) 0.7870(3) -0.07389(17) 0.0193(6) Uani 1 1 d . . .
H40A H 0.4893 0.7388 -0.1108 0.029 Uiso 1 1 calc R . .
H40B H 0.6426 0.7372 -0.0456 0.029 Uiso 1 1 calc R . .
H40C H 0.6252 0.8393 -0.1031 0.029 Uiso 1 1 calc R . .
C41 C 0.2201(3) 0.8514(2) -0.17587(15) 0.0177(5) Uani 1 1 d . . .
C42 C 0.1298(3) 0.8506(2) -0.12499(16) 0.0209(6) Uani 1 1 d . . .
H42 H 0.1445 0.9126 -0.0855 0.025 Uiso 1 1 calc R . .
C43 C 0.0173(3) 0.7583(3) -0.13215(18) 0.0263(6) Uani 1 1 d . . .
H43 H -0.0436 0.7566 -0.0967 0.032 Uiso 1 1 calc R . .
C44 C -0.0065(3) 0.6683(3) -0.19102(18) 0.0269(6) Uani 1 1 d . . .
H44 H -0.0830 0.6052 -0.1958 0.032 Uiso 1 1 calc R . .
C45 C 0.0826(4) 0.6719(3) -0.24256(19) 0.0300(7) Uani 1 1 d . . .
H45 H 0.0654 0.6115 -0.2835 0.036 Uiso 1 1 calc R . .
C46 C 0.1962(3) 0.7621(3) -0.23521(17) 0.0252(6) Uani 1 1 d . . .
H46 H 0.2576 0.7633 -0.2704 0.030 Uiso 1 1 calc R . .
C47 C 0.3218(3) 1.2040(2) -0.10033(16) 0.0195(6) Uani 1 1 d . . .
C48 C 0.1864(4) 1.2168(3) -0.14994(19) 0.0358(8) Uani 1 1 d . . .
H48 H 0.1083 1.1536 -0.1650 0.043 Uiso 1 1 calc R . .
C49 C 0.1674(4) 1.3270(4) -0.1777(2) 0.0467(11) Uani 1 1 d . . .
H49 H 0.0743 1.3384 -0.2110 0.056 Uiso 1 1 calc R . .
C50 C 0.2781(5) 1.4154(3) -0.1579(2) 0.0429(10) Uani 1 1 d . . .
H50 H 0.2627 1.4883 -0.1778 0.052 Uiso 1 1 calc R . .
C51 C 0.4132(5) 1.4026(3) -0.10951(19) 0.0381(8) Uani 1 1 d . . .
H51 H 0.4912 1.4660 -0.0960 0.046 Uiso 1 1 calc R . .
C52 C 0.4350(4) 1.2962(3) -0.08034(18) 0.0282(7) Uani 1 1 d . . .
H52 H 0.5283 1.2866 -0.0464 0.034 Uiso 1 1 calc R . .
C53 C 0.2112(3) 1.0058(2) 0.07410(15) 0.0166(5) Uani 1 1 d . . .
C54 C 0.1008(3) 0.9103(2) 0.06162(16) 0.0200(6) Uani 1 1 d . . .
H54 H 0.1281 0.8355 0.0712 0.024 Uiso 1 1 calc R . .
C55 C -0.0481(3) 0.9230(3) 0.03546(17) 0.0247(6) Uani 1 1 d . . .
H55 H -0.1221 0.8573 0.0278 0.030 Uiso 1 1 calc R . .
C56 C -0.0888(3) 1.0312(3) 0.02060(19) 0.0284(7) Uani 1 1 d . . .
H56 H -0.1906 1.0400 0.0017 0.034 Uiso 1 1 calc R . .
C57 C 0.0196(3) 1.1266(3) 0.03337(19) 0.0294(7) Uani 1 1 d . . .
H57 H -0.0086 1.2012 0.0239 0.035 Uiso 1 1 calc R . .
C58 C 0.1691(3) 1.1151(2) 0.05985(17) 0.0208(6) Uani 1 1 d . . .
H58 H 0.2425 1.1813 0.0682 0.025 Uiso 1 1 calc R . .
C59 C 0.5133(3) 1.1207(2) 0.14240(15) 0.0150(5) Uani 1 1 d . . .
C60 C 0.6074(3) 1.1777(2) 0.10201(16) 0.0171(5) Uani 1 1 d . . .
H60 H 0.6161 1.1424 0.0539 0.020 Uiso 1 1 calc R . .
C61 C 0.6879(3) 1.2849(2) 0.13183(17) 0.0211(6) Uani 1 1 d . . .
H61 H 0.7496 1.3235 0.1034 0.025 Uiso 1 1 calc R . .
C62 C 0.6794(3) 1.3366(3) 0.20239(17) 0.0224(6) Uani 1 1 d . . .
H62 H 0.7348 1.4104 0.2223 0.027 Uiso 1 1 calc R . .
C63 C 0.5894(3) 1.2799(3) 0.24424(17) 0.0240(6) Uani 1 1 d . . .
H63 H 0.5852 1.3144 0.2935 0.029 Uiso 1 1 calc R . .
C64 C 0.5054(3) 1.1727(2) 0.21432(16) 0.0200(6) Uani 1 1 d . . .
H64 H 0.4429 1.1350 0.2427 0.024 Uiso 1 1 calc R . .
C65 C 0.4145(3) 0.8901(2) 0.18301(15) 0.0169(5) Uani 1 1 d . . .
H65A H 0.4162 0.9388 0.2310 0.020 Uiso 1 1 calc R . .
H65B H 0.3254 0.8308 0.1711 0.020 Uiso 1 1 calc R . .
C66 C 0.5545(3) 0.8303(2) 0.19748(15) 0.0176(5) Uani 1 1 d . . .
H66A H 0.5504 0.7714 0.2356 0.021 Uiso 1 1 calc R . .
H66B H 0.6436 0.8882 0.2199 0.021 Uiso 1 1 calc R . .
C67 C 0.7442(3) 0.7069(2) 0.12765(15) 0.0165(5) Uani 1 1 d . . .
C68 C 0.8636(3) 0.7635(3) 0.18671(17) 0.0224(6) Uani 1 1 d . . .
H68 H 0.8505 0.8285 0.2177 0.027 Uiso 1 1 calc R . .
C69 C 1.0018(3) 0.7259(3) 0.20073(18) 0.0258(6) Uani 1 1 d . . .
H69 H 1.0820 0.7643 0.2420 0.031 Uiso 1 1 calc R . .
C70 C 1.0235(3) 0.6337(3) 0.15545(18) 0.0243(6) Uani 1 1 d . . .
H70 H 1.1188 0.6095 0.1643 0.029 Uiso 1 1 calc R . .
C71 C 0.9054(3) 0.5761(3) 0.09680(19) 0.0262(7) Uani 1 1 d . . .
H71 H 0.9198 0.5111 0.0662 0.031 Uiso 1 1 calc R . .
C72 C 0.7662(3) 0.6121(3) 0.08198(17) 0.0231(6) Uani 1 1 d . . .
H72 H 0.6863 0.5726 0.0411 0.028 Uiso 1 1 calc R . .
C73 C 0.4278(3) 0.6327(2) 0.08476(16) 0.0161(5) Uani 1 1 d . . .
C74 C 0.4397(3) 0.5425(2) 0.13411(18) 0.0226(6) Uani 1 1 d . . .
H74 H 0.5225 0.5471 0.1788 0.027 Uiso 1 1 calc R . .
C75 C 0.3316(3) 0.4466(3) 0.11814(19) 0.0258(7) Uani 1 1 d . . .
H75 H 0.3411 0.3853 0.1517 0.031 Uiso 1 1 calc R . .
C76 C 0.2098(3) 0.4392(3) 0.05381(19) 0.0257(6) Uani 1 1 d . . .
H76 H 0.1359 0.3731 0.0434 0.031 Uiso 1 1 calc R . .
C77 C 0.1955(3) 0.5285(3) 0.00435(17) 0.0234(6) Uani 1 1 d . . .
H77 H 0.1116 0.5237 -0.0398 0.028 Uiso 1 1 calc R . .
C78 C 0.3046(3) 0.6250(2) 0.01978(16) 0.0178(5) Uani 1 1 d . . .
H78 H 0.2951 0.6859 -0.0141 0.021 Uiso 1 1 calc R . .
C79 C 0.0242(4) 0.3503(3) 0.32850(19) 0.0322(7) Uani 1 1 d . . .
H79A H -0.0760 0.3045 0.3139 0.039 Uiso 1 1 calc R . .
H79B H 0.0920 0.3065 0.3648 0.039 Uiso 1 1 calc R . .
C80 C 0.7826(4) 0.2602(3) 0.8443(2) 0.0348(8) Uani 1 1 d . . .
H80A H 0.6867 0.2122 0.8413 0.042 Uiso 1 1 calc R . .
H80B H 0.8614 0.2095 0.8555 0.042 Uiso 1 1 calc R . .

loop_
_atom_site_aniso_label
_atom_site_aniso_U_11
_atom_site_aniso_U_22
_atom_site_aniso_U_33
_atom_site_aniso_U_23
_atom_site_aniso_U_13
_atom_site_aniso_U_12
Pd1 0.01368(9) 0.01391(10) 0.01178(9) 0.00211(7) 0.00404(7) 0.00236(7)
Pd2 0.01465(9) 0.01276(10) 0.01136(9) 0.00115(7) 0.00448(7) 0.00120(7)
Cl1 0.0354(4) 0.0344(4) 0.0329(4) 0.0099(3) 0.0051(3) -0.0023(3)
Cl2 0.0994(9) 0.0376(6) 0.0660(7) -0.0179(5) 0.0361(7) -0.0155(6)
Cl3 0.0268(4) 0.1104(10) 0.0458(6) 0.0334(6) 0.0006(4) -0.0172(5)
Cl4 0.0359(5) 0.0498(6) 0.0631(7) -0.0160(5) 0.0062(4) -0.0081(4)
P1 0.0146(3) 0.0163(4) 0.0137(3) 0.0025(3) 0.0054(3) 0.0030(3)
P2 0.0153(3) 0.0149(3) 0.0134(3) 0.0030(3) 0.0049(3) 0.0041(3)
P3 0.0147(3) 0.0146(4) 0.0135(3) 0.0006(3) 0.0037(3) 0.0016(3)
P4 0.0170(3) 0.0152(3) 0.0144(3) 0.0024(3) 0.0054(3) 0.0013(3)
P5 0.0161(3) 0.0127(3) 0.0133(3) 0.0019(3) 0.0054(3) 0.0022(3)
P6 0.0155(3) 0.0125(3) 0.0129(3) 0.0006(2) 0.0037(3) 0.0013(3)
O1 0.0158(9) 0.0208(10) 0.0202(10) 0.0028(8) 0.0078(7) 0.0037(8)
O2 0.0197(9) 0.0172(10) 0.0202(10) 0.0027(8) 0.0087(8) 0.0060(8)
O3 0.0164(9) 0.0229(10) 0.0127(9) -0.0007(7) 0.0053(7) 0.0032(8)
O4 0.0209(9) 0.0192(10) 0.0237(10) 0.0077(8) 0.0073(8) 0.0029(8)
O5 0.0222(9) 0.0211(10) 0.0122(9) 0.0041(7) 0.0043(7) 0.0019(8)
O6 0.0212(9) 0.0182(10) 0.0212(10) 0.0058(8) 0.0095(8) 0.0031(8)
C1 0.0221(14) 0.0166(14) 0.0194(14) 0.0046(11) 0.0060(12) -0.0015(12)
C2 0.0244(14) 0.0189(14) 0.0140(13) 0.0034(10) 0.0067(11) 0.0058(11)
C3 0.0227(14) 0.0205(14) 0.0190(14) 0.0021(11) 0.0058(11) 0.0061(12)
C4 0.0292(15) 0.0304(16) 0.0205(15) 0.0066(12) 0.0082(12) 0.0119(13)
C5 0.0487(19) 0.0199(15) 0.0218(15) 0.0032(12) 0.0108(14) 0.0143(14)
C6 0.0388(18) 0.0233(16) 0.0280(16) -0.0037(13) 0.0047(14) -0.0004(14)
C7 0.0247(14) 0.0241(15) 0.0245(15) 0.0018(12) 0.0060(12) 0.0019(12)
C8 0.0163(12) 0.0167(13) 0.0155(13) -0.0053(10) 0.0029(10) 0.0009(10)
C9 0.0194(13) 0.0241(15) 0.0149(13) -0.0017(11) 0.0025(10) -0.0018(11)
C10 0.0200(14) 0.0325(17) 0.0199(14) -0.0065(12) 0.0082(11) -0.0050(12)
C11 0.0150(13) 0.0266(16) 0.0322(17) -0.0114(13) 0.0067(12) -0.0005(11)
C12 0.0186(14) 0.0237(16) 0.0272(16) -0.0004(12) -0.0042(12) 0.0035(12)
C13 0.0235(14) 0.0208(14) 0.0202(14) 0.0005(11) 0.0069(11) 0.0030(12)
C14 0.0210(13) 0.0170(13) 0.0121(12) 0.0036(10) 0.0046(10) 0.0015(11)
C15 0.0220(13) 0.0245(15) 0.0174(13) 0.0074(11) 0.0065(11) 0.0097(12)
C16 0.0307(15) 0.0194(14) 0.0245(15) 0.0041(12) 0.0077(12) 0.0055(12)
C17 0.0290(15) 0.0207(15) 0.0205(15) 0.0045(12) 0.0041(12) -0.0005(12)
C18 0.0204(13) 0.0339(17) 0.0207(14) 0.0047(12) 0.0040(11) 0.0021(12)
C19 0.0216(13) 0.0204(14) 0.0211(14) 0.0035(11) 0.0064(11) 0.0036(11)
C20 0.0155(12) 0.0176(13) 0.0169(13) 0.0011(10) 0.0038(10) 0.0054(10)
C21 0.0196(14) 0.0338(17) 0.0180(14) 0.0061(12) 0.0055(11) 0.0056(12)
C22 0.0205(14) 0.043(2) 0.0300(17) 0.0051(14) 0.0095(13) 0.0083(14)
C23 0.0199(14) 0.0350(17) 0.0252(16) 0.0018(13) 0.0007(12) 0.0109(13)
C24 0.0254(15) 0.0322(17) 0.0188(14) 0.0050(12) 0.0024(11) 0.0095(13)
C25 0.0219(14) 0.0212(14) 0.0194(14) 0.0019(11) 0.0058(11) 0.0054(11)
C26 0.0199(13) 0.0211(14) 0.0158(13) 0.0057(11) 0.0081(10) 0.0062(11)
C27 0.0197(13) 0.0200(14) 0.0139(13) 0.0016(11) 0.0051(10) 0.0040(11)
C28 0.0129(12) 0.0151(13) 0.0204(13) 0.0007(10) 0.0012(10) 0.0024(10)
C29 0.0283(15) 0.0235(15) 0.0206(14) -0.0001(12) 0.0047(12) 0.0012(12)
C30 0.0288(16) 0.0204(15) 0.0270(16) -0.0045(12) 0.0042(13) 0.0008(13)
C31 0.0204(14) 0.0195(15) 0.0359(18) 0.0016(13) 0.0023(13) -0.0016(12)
C32 0.0265(15) 0.0202(15) 0.0318(16) 0.0064(12) 0.0124(13) 0.0011(12)
C33 0.0220(14) 0.0218(14) 0.0199(14) 0.0010(11) 0.0052(11) 0.0037(12)
C34 0.0147(12) 0.0142(12) 0.0160(13) 0.0056(10) 0.0041(10) 0.0042(10)
C35 0.0197(13) 0.0172(14) 0.0224(14) -0.0001(11) 0.0041(11) 0.0028(11)
C36 0.0233(14) 0.0203(14) 0.0283(15) 0.0026(12) 0.0109(12) 0.0095(12)
C37 0.0156(13) 0.0272(15) 0.0295(16) 0.0064(12) 0.0083(11) 0.0036(12)
C38 0.0190(13) 0.0278(16) 0.0225(15) 0.0002(12) 0.0010(11) 0.0000(12)
C39 0.0210(13) 0.0204(14) 0.0182(14) -0.0009(11) 0.0065(11) 0.0047(11)
C40 0.0235(15) 0.0228(16) 0.0142(14) -0.0004(11) 0.0084(11) 0.0061(12)
C41 0.0160(12) 0.0209(14) 0.0126(12) 0.0051(10) -0.0031(10) 0.0026(11)
C42 0.0220(14) 0.0228(15) 0.0146(13) 0.0001(11) 0.0004(11) 0.0007(12)
C43 0.0226(14) 0.0305(17) 0.0244(15) 0.0066(13) 0.0034(12) 0.0024(13)
C44 0.0209(14) 0.0218(15) 0.0305(16) 0.0033(12) -0.0032(12) -0.0047(12)
C45 0.0306(17) 0.0273(17) 0.0276(17) -0.0006(14) -0.0010(13) 0.0058(14)
C46 0.0280(15) 0.0284(16) 0.0182(14) 0.0003(12) 0.0034(12) 0.0070(13)
C47 0.0244(14) 0.0234(15) 0.0155(13) 0.0044(11) 0.0091(11) 0.0130(12)
C48 0.0242(16) 0.059(2) 0.0280(17) 0.0148(16) 0.0091(13) 0.0128(16)
C49 0.040(2) 0.083(3) 0.037(2) 0.035(2) 0.0229(16) 0.044(2)
C50 0.074(3) 0.039(2) 0.039(2) 0.0220(17) 0.039(2) 0.038(2)
C51 0.069(2) 0.0240(17) 0.0262(17) 0.0048(13) 0.0174(17) 0.0127(17)
C52 0.0401(18) 0.0229(15) 0.0212(15) 0.0048(12) 0.0054(13) 0.0074(14)
C53 0.0169(12) 0.0197(14) 0.0141(13) -0.0006(10) 0.0064(10) 0.0018(11)
C54 0.0224(13) 0.0193(14) 0.0188(14) 0.0042(11) 0.0071(11) 0.0002(11)
C55 0.0196(13) 0.0297(16) 0.0225(15) -0.0031(13) 0.0067(11) -0.0055(12)
C56 0.0182(14) 0.0345(17) 0.0331(17) 0.0020(14) 0.0072(12) 0.0061(13)
C57 0.0215(14) 0.0228(16) 0.0421(19) 0.0017(14) 0.0034(13) 0.0069(12)
C58 0.0182(13) 0.0165(14) 0.0262(15) 0.0000(11) 0.0050(11) -0.0010(11)
C59 0.0150(12) 0.0137(13) 0.0154(13) 0.0011(10) 0.0022(10) 0.0018(10)
C60 0.0156(12) 0.0194(14) 0.0167(13) 0.0034(11) 0.0051(10) 0.0016(11)
C61 0.0179(13) 0.0206(14) 0.0243(15) 0.0047(12) 0.0049(11) 0.0010(11)
C62 0.0201(13) 0.0175(14) 0.0263(15) 0.0023(11) 0.0000(11) 0.0028(11)
C63 0.0267(15) 0.0231(15) 0.0201(14) -0.0025(12) 0.0029(12) 0.0037(12)
C64 0.0210(13) 0.0204(14) 0.0188(14) 0.0029(11) 0.0048(11) 0.0044(11)
C65 0.0239(14) 0.0151(13) 0.0154(13) 0.0041(10) 0.0108(11) 0.0040(11)
C66 0.0221(13) 0.0147(13) 0.0152(13) 0.0016(10) 0.0033(10) 0.0027(11)
C67 0.0176(12) 0.0175(13) 0.0170(13) 0.0064(10) 0.0065(10) 0.0064(11)
C68 0.0244(14) 0.0195(14) 0.0224(15) -0.0013(12) 0.0036(11) 0.0067(12)
C69 0.0221(14) 0.0271(16) 0.0241(15) 0.0032(12) -0.0018(11) 0.0041(12)
C70 0.0192(13) 0.0232(15) 0.0329(16) 0.0078(13) 0.0081(12) 0.0070(12)
C71 0.0224(14) 0.0172(15) 0.0415(19) -0.0039(13) 0.0133(13) 0.0051(12)
C72 0.0188(13) 0.0212(15) 0.0270(15) -0.0049(12) 0.0046(11) 0.0004(11)
C73 0.0168(12) 0.0098(12) 0.0228(14) -0.0021(10) 0.0080(10) 0.0016(10)
C74 0.0204(13) 0.0208(14) 0.0282(15) 0.0053(12) 0.0084(11) 0.0036(11)
C75 0.0252(15) 0.0167(14) 0.0384(18) 0.0082(13) 0.0115(13) 0.0055(12)
C76 0.0172(13) 0.0187(15) 0.0417(18) -0.0018(13) 0.0109(12) -0.0006(11)
C77 0.0180(13) 0.0240(15) 0.0269(16) -0.0038(12) 0.0059(11) 0.0006(12)
C78 0.0193(13) 0.0178(13) 0.0174(13) 0.0024(11) 0.0067(10) 0.0024(11)
C79 0.0297(16) 0.0349(18) 0.0304(17) 0.0037(14) 0.0060(13) 0.0021(14)
C80 0.0347(18) 0.0321(18) 0.0375(19) 0.0078(15) 0.0123(14) -0.0034(15)
